data_4301008
loop_
_publ_author_name
'Zhong-Hai Ni'
'Hui-Zhong Kou'
'Yi-Hua Zhao'
'Lei Zheng'
'Ru-Ji Wang'
'Ai-Li Cui'
'Osamu Sato'

_publ_section_title
;

[Fe(bpb)(CN)2]- as a Versatile Building Block for the Design of Novel

Low-Dimensional Heterobimetallic Systems: Synthesis, Crystal Structures,

and Magnetic Properties of Cyano-Bridged FeIII-NiII Complexes [(bpb)2-=

1,2-Bis(pyridine-2-carboxamido)benzenate]

;
_journal_name_full 'Inorganic Chemistry'
_journal_page_first 2050
_journal_page_last 2059
_journal_paper_doi 10.1021/ic0489903
_journal_volume 44
_journal_year 2005
_chemical_formula_sum 'C48 H56 Cl Fe N14 Ni O6'
_chemical_formula_weight 1075.08
_chemical_name_systematic
; 

 ? 

;
_space_group_IT_number 2
_symmetry_cell_setting triclinic
_symmetry_space_group_name_Hall '-P 1'
_symmetry_space_group_name_H-M 'P -1'
_atom_sites_solution_hydrogens geom
_atom_sites_solution_primary direct
_atom_sites_solution_secondary difmap
_audit_creation_method SHELXL-97
_cell_angle_alpha 106.197(16)
_cell_angle_beta 94.706(17)
_cell_angle_gamma 107.583(17)
_cell_formula_units_Z 2
_cell_length_a 12.031(3)
_cell_length_b 15.177(4)
_cell_length_c 15.386(4)
_cell_measurement_reflns_used 25
_cell_measurement_temperature 293(2)
_cell_measurement_theta_max 11.4
_cell_measurement_theta_min 5.9
_cell_volume 2529.0(12)
_computing_cell_refinement 'XSCANS (Bruker, 1997)'
_computing_data_collection 'XSCANS (Bruker, 1997)'
_computing_data_reduction 'XSCANS (Bruker, 1997)'
_computing_molecular_graphics 'SHELXTL (Sheldrick, 1995)'
_computing_publication_material 'SHELXTL (Sheldrick, 1995)'
_computing_structure_refinement 'SHELXTL (Sheldrick, 1995)'
_computing_structure_solution 'SHELXTL (Sheldrick, 1995)'
_diffrn_ambient_temperature 293(2)
_diffrn_measured_fraction_theta_full 0.982
_diffrn_measured_fraction_theta_max 0.982
_diffrn_measurement_device_type 'Bruker P4'
_diffrn_measurement_method /w-scan
_diffrn_radiation_monochromator graphite
_diffrn_radiation_source 'fine-focus sealed tube'
_diffrn_radiation_type MoK\a
_diffrn_radiation_wavelength 0.71073
_diffrn_reflns_av_R_equivalents 0.0234
_diffrn_reflns_av_sigmaI/netI 0.0378
_diffrn_reflns_limit_h_max 14
_diffrn_reflns_limit_h_min -1
_diffrn_reflns_limit_k_max 16
_diffrn_reflns_limit_k_min -17
_diffrn_reflns_limit_l_max 18
_diffrn_reflns_limit_l_min -18
_diffrn_reflns_number 10110
_diffrn_reflns_theta_full 25.00
_diffrn_reflns_theta_max 25.00
_diffrn_reflns_theta_min 1.81
_diffrn_standards_interval_count 100
_diffrn_standards_number 3
_exptl_absorpt_coefficient_mu 0.775
_exptl_absorpt_correction_T_max 0.908
_exptl_absorpt_correction_T_min 0.855
_exptl_absorpt_correction_type psi-scan
_exptl_absorpt_process_details 'North, et. al., 1968'
_exptl_crystal_colour brown
_exptl_crystal_density_diffrn 1.412
_exptl_crystal_density_method 'not measured'
_exptl_crystal_description platelet
_exptl_crystal_F_000 1122
_exptl_crystal_size_max 0.80
_exptl_crystal_size_mid 0.20
_exptl_crystal_size_min 0.10
_refine_diff_density_max 1.621
_refine_diff_density_min -0.867
_refine_diff_density_rms 0.107
_refine_ls_extinction_method none
_refine_ls_goodness_of_fit_ref 1.118
_refine_ls_hydrogen_treatment mixed
_refine_ls_matrix_type full
_refine_ls_number_parameters 643
_refine_ls_number_reflns 8731
_refine_ls_number_restraints 0
_refine_ls_restrained_S_all 1.118
_refine_ls_R_factor_all 0.0783
_refine_ls_R_factor_gt 0.0695
_refine_ls_shift/su_max 0.003
_refine_ls_shift/su_mean 0.000
_refine_ls_structure_factor_coef Fsqd
_refine_ls_weighting_details 'calc w=1/[\s^2^(Fo^2^)+(0.0100P)^2^+12.0000P] where P=(Fo^2^+2Fc^2^)/3'
_refine_ls_weighting_scheme calc
_refine_ls_wR_factor_gt 0.1667
_refine_ls_wR_factor_ref 0.1704
_reflns_number_gt 7282
_reflns_number_total 8731
_reflns_threshold_expression >2sigma(I)
_cod_data_source_file ic0489903si20041029_042434_8.cif
_cod_data_source_block 8
_cod_depositor_comments
;
The following automatic conversions were performed:
'_symmetry_cell_setting' value 'Triclinic' changed to 'triclinic'
according to '/home/saulius/struct/CIF-dictionaries/cif_core.dic'
dictionary named 'cif_core.dic' version 2.4.1 from
2010-06-29.

'_exptl_absorpt_correction_type' value 'psi scan' changed to
'psi-scan' according to
'/home/saulius/struct/CIF-dictionaries/cif_core.dic' dictionary named
'cif_core.dic' version 2.4.1 from 2010-06-29.

Automatic conversion script
Id: cif_fix_enum 1527 2010-12-29 10:47:43Z saulius 
;
_cod_original_cell_volume 2528.9(10)
_cod_database_code 4301008

loop_
_symmetry_equiv_pos_as_xyz
'x, y, z'
'-x, -y, -z'

loop_
_atom_site_label
_atom_site_type_symbol
_atom_site_fract_x
_atom_site_fract_y
_atom_site_fract_z
_atom_site_U_iso_or_equiv
_atom_site_adp_type
_atom_site_occupancy
_atom_site_symmetry_multiplicity
_atom_site_calc_flag
_atom_site_refinement_flags
_atom_site_disorder_assembly
_atom_site_disorder_group
Fe1 Fe 0.17043(6) 0.46371(5) 0.19768(5) 0.03618(19) Uani 1 1 d . . .
Ni1 Ni 0.5000 0.5000 0.0000 0.0376(2) Uani 1 2 d S . .
Ni2 Ni 0.0000 0.5000 0.5000 0.0415(2) Uani 1 2 d S . .
Cl1 Cl 0.63005(17) 0.70628(14) 0.43816(13) 0.0741(5) Uani 1 1 d . . .
N11 N -0.1029(4) 0.5720(4) 0.4552(3) 0.0525(12) Uani 1 1 d . . .
H2C H -0.1318 0.6009 0.5040 0.063 Uiso 1 1 calc R . .
C1 C 0.2789(4) 0.4825(3) 0.1108(3) 0.0359(11) Uani 1 1 d . . .
C2 C 0.0970(4) 0.4614(4) 0.3060(4) 0.0383(11) Uani 1 1 d . . .
N2 N 0.0587(4) 0.4682(3) 0.3732(3) 0.0456(11) Uani 1 1 d . . .
N3 N 0.2250(4) 0.6090(3) 0.2511(3) 0.0430(10) Uani 1 1 d . . .
N1 N 0.3487(4) 0.4911(3) 0.0635(3) 0.0421(10) Uani 1 1 d . . .
N6 N 0.2786(4) 0.4071(3) 0.2511(3) 0.0432(10) Uani 1 1 d . . .
N5 N 0.0899(4) 0.3310(3) 0.1276(3) 0.0449(10) Uani 1 1 d . . .
N7 N 0.5149(5) 0.3777(4) 0.0282(3) 0.0543(12) Uani 1 1 d . . .
H4C H 0.5726 0.3614 -0.0003 0.065 Uiso 1 1 calc R . .
N4 N 0.0425(4) 0.4843(3) 0.1382(3) 0.0429(10) Uani 1 1 d . . .
N8 N 0.6017(4) 0.5779(4) 0.1291(3) 0.0516(12) Uani 1 1 d . . .
H5C H 0.5525 0.5921 0.1685 0.062 Uiso 1 1 calc R . .
N10 N -0.1471(4) 0.3756(4) 0.4432(3) 0.0545(12) Uani 1 1 d . . .
H1A H -0.1356 0.3427 0.3874 0.065 Uiso 1 1 calc R . .
C9 C -0.0409(5) 0.3996(4) 0.0737(4) 0.0482(13) Uani 1 1 d . . .
O1 O -0.0558(4) 0.5964(4) 0.1480(4) 0.0784(14) Uani 1 1 d . . .
C7 C 0.1387(5) 0.6443(4) 0.2325(4) 0.0498(13) Uani 1 1 d . . .
C14 C -0.0127(5) 0.3146(4) 0.0670(4) 0.0491(13) Uani 1 1 d . . .
C3 C 0.3297(6) 0.6716(4) 0.3024(4) 0.0553(15) Uani 1 1 d . . .
H3A H 0.3900 0.6478 0.3145 0.066 Uiso 1 1 calc R . .
C8 C 0.0290(5) 0.5729(5) 0.1674(4) 0.0532(14) Uani 1 1 d . . .
C20 C 0.3698(5) 0.4497(5) 0.3214(4) 0.0553(15) Uani 1 1 d . . .
H20A H 0.3916 0.5164 0.3509 0.066 Uiso 1 1 calc R . .
C16 C 0.2462(5) 0.3094(4) 0.2106(4) 0.0523(14) Uani 1 1 d . . .
N9 N 0.6415(5) 0.7346(4) 0.1031(4) 0.0728(17) Uani 1 1 d . . .
C24 C 0.6916(6) 0.6706(5) 0.1325(5) 0.071(2) Uani 1 1 d . . .
H24A H 0.7350 0.7039 0.1950 0.086 Uiso 1 1 calc R . .
H24B H 0.7476 0.6564 0.0936 0.086 Uiso 1 1 calc R . .
N12 N 0.0680(6) 0.7219(4) 0.4832(4) 0.0701(16) Uani 1 1 d . . .
O2 O 0.1029(5) 0.1762(3) 0.0938(4) 0.103(2) Uani 1 1 d . . .
C23 C 0.6528(6) 0.5095(6) 0.1563(4) 0.070(2) Uani 1 1 d . . .
H23B H 0.6806 0.5329 0.2223 0.084 Uiso 1 1 calc R . .
H23A H 0.7195 0.5054 0.1261 0.084 Uiso 1 1 calc R . .
C19 C 0.4331(6) 0.3985(6) 0.3521(5) 0.0697(19) Uani 1 1 d . . .
H19A H 0.4963 0.4306 0.4013 0.084 Uiso 1 1 calc R . .
C35 C -0.2041(6) 0.4935(6) 0.3881(5) 0.071(2) Uani 1 1 d . . .
H35A H -0.1793 0.4707 0.3300 0.086 Uiso 1 1 calc R . .
H35B H -0.2676 0.5183 0.3771 0.086 Uiso 1 1 calc R . .
O6 O 0.5233(5) 0.6892(5) 0.4727(4) 0.107(2) Uani 1 1 d . . .
C36 C -0.0359(7) 0.6490(5) 0.4185(5) 0.0678(19) Uani 1 1 d . . .
H36A H -0.0108 0.6184 0.3630 0.081 Uiso 1 1 calc R . .
H36B H -0.0884 0.6815 0.4017 0.081 Uiso 1 1 calc R . .
C17 C 0.3089(7) 0.2554(5) 0.2379(5) 0.073(2) Uani 1 1 d . . .
H17A H 0.2873 0.1889 0.2074 0.088 Uiso 1 1 calc R . .
C15 C 0.1388(6) 0.2639(5) 0.1366(5) 0.0615(16) Uani 1 1 d . . .
C22 C 0.5566(7) 0.4091(5) 0.1282(4) 0.0689(19) Uani 1 1 d . . .
H22A H 0.5885 0.3628 0.1438 0.083 Uiso 1 1 calc R . .
H22B H 0.4913 0.4125 0.1605 0.083 Uiso 1 1 calc R . .
C21 C 0.4011(7) 0.2904(5) -0.0075(5) 0.074(2) Uani 1 1 d . . .
H21B H 0.4147 0.2347 0.0044 0.088 Uiso 1 1 calc R . .
H21A H 0.3405 0.3045 0.0262 0.088 Uiso 1 1 calc R . .
C18 C 0.4025(7) 0.3008(6) 0.3097(6) 0.079(2) Uani 1 1 d . . .
H18A H 0.4445 0.2655 0.3294 0.095 Uiso 1 1 calc R . .
C25 C 0.5789(7) 0.7849(5) 0.1668(6) 0.078(2) Uani 1 1 d . . .
H25A H 0.5897 0.7729 0.2251 0.094 Uiso 1 1 calc R . .
H25B H 0.4947 0.7592 0.1416 0.094 Uiso 1 1 calc R . .
C34 C -0.2475(6) 0.4103(6) 0.4269(5) 0.0722(19) Uani 1 1 d . . .
H34A H -0.2743 0.4325 0.4842 0.087 Uiso 1 1 calc R . .
H34B H -0.3132 0.3576 0.3837 0.087 Uiso 1 1 calc R . .
C6 C 0.1549(7) 0.7435(5) 0.2684(5) 0.0712(19) Uani 1 1 d . . .
H6A H 0.0942 0.7667 0.2559 0.085 Uiso 1 1 calc R . .
C10 C -0.1418(5) 0.3955(6) 0.0180(4) 0.0620(17) Uani 1 1 d . . .
H10A H -0.1607 0.4514 0.0225 0.074 Uiso 1 1 calc R . .
C13 C -0.0857(6) 0.2256(5) 0.0038(5) 0.0700(19) Uani 1 1 d . . .
H13A H -0.0681 0.1689 -0.0017 0.084 Uiso 1 1 calc R . .
C4 C 0.3499(7) 0.7712(5) 0.3377(5) 0.0714(19) Uani 1 1 d . . .
H4A H 0.4236 0.8135 0.3717 0.086 Uiso 1 1 calc R . .
C37 C 0.0470(9) 0.7902(6) 0.5631(6) 0.087(2) Uani 1 1 d . . .
H37A H -0.0114 0.7537 0.5914 0.105 Uiso 1 1 calc R . .
H37B H 0.1201 0.8230 0.6079 0.105 Uiso 1 1 calc R . .
C5 C 0.2613(8) 0.8064(5) 0.3224(5) 0.078(2) Uani 1 1 d . . .
H5A H 0.2727 0.8723 0.3482 0.094 Uiso 1 1 calc R . .
C27 C 0.5692(8) 0.9510(5) 0.2494(6) 0.077(2) Uani 1 1 d . . .
O4 O 0.7097(6) 0.6789(6) 0.4884(5) 0.131(3) Uani 1 1 d . . .
O3 O 0.6086(7) 0.6540(6) 0.3451(4) 0.130(3) Uani 1 1 d . . .
C33 C -0.1669(6) 0.3084(5) 0.4998(5) 0.0684(19) Uani 1 1 d . . .
H33A H -0.1841 0.3409 0.5583 0.082 Uiso 1 1 calc R . .
H33B H -0.2357 0.2511 0.4683 0.082 Uiso 1 1 calc R . .
C38 C 0.0065(12) 0.8620(7) 0.5408(8) 0.128(4) Uani 1 1 d . . .
H38A H -0.0725 0.8299 0.5040 0.154 Uiso 1 1 calc R . .
H38B H 0.0581 0.8910 0.5036 0.154 Uiso 1 1 calc R . .
C11 C -0.2121(6) 0.3068(7) -0.0436(5) 0.078(2) Uani 1 1 d . . .
H11A H -0.2792 0.3030 -0.0811 0.093 Uiso 1 1 calc R . .
C41 C 0.0577(10) 1.1112(7) 0.7081(9) 0.114(4) Uani 1 1 d . . .
H41A H 0.0953 1.1762 0.7131 0.136 Uiso 1 1 calc R . .
C40 C 0.0665(8) 1.0382(6) 0.6336(7) 0.101(3) Uani 1 1 d . . .
H40A H 0.1135 1.0530 0.5910 0.121 Uiso 1 1 calc R . .
C12 C -0.1850(7) 0.2236(6) -0.0506(5) 0.085(2) Uani 1 1 d . . .
H12A H -0.2343 0.1646 -0.0927 0.102 Uiso 1 1 calc R . .
C32 C 0.6100(9) 0.9809(6) 0.3417(7) 0.097(3) Uani 1 1 d . . .
H32A H 0.6715 0.9628 0.3630 0.116 Uiso 1 1 calc R . .
O5 O 0.6774(10) 0.8034(6) 0.4484(9) 0.216(5) Uani 1 1 d . . .
C26 C 0.6254(9) 0.8937(6) 0.1824(7) 0.104(3) Uani 1 1 d . . .
H26B H 0.7103 0.9180 0.2047 0.125 Uiso 1 1 calc R . .
H26A H 0.6124 0.9048 0.1239 0.125 Uiso 1 1 calc R . .
C29 C 0.4327(11) 1.0354(8) 0.2816(11) 0.128(4) Uani 1 1 d . . .
H29A H 0.3713 1.0540 0.2608 0.153 Uiso 1 1 calc R . .
C28 C 0.4794(9) 0.9784(6) 0.2193(7) 0.099(3) Uani 1 1 d . . .
H28A H 0.4495 0.9587 0.1566 0.119 Uiso 1 1 calc R . .
C39 C 0.0033(10) 0.9435(6) 0.6251(7) 0.104(3) Uani 1 1 d . . .
C42 C -0.0030(14) 1.0904(10) 0.7723(8) 0.137(5) Uani 1 1 d . . .
H42A H -0.0060 1.1407 0.8221 0.164 Uiso 1 1 calc R . .
C43 C -0.0586(18) 0.9997(11) 0.7662(11) 0.209(9) Uani 1 1 d . . .
H43A H -0.0985 0.9848 0.8123 0.250 Uiso 1 1 calc R . .
C44 C -0.0568(15) 0.9263(9) 0.6893(10) 0.189(8) Uani 1 1 d . . .
H44A H -0.1003 0.8620 0.6831 0.227 Uiso 1 1 calc R . .
C30 C 0.4764(14) 1.0647(7) 0.3739(11) 0.137(5) Uani 1 1 d . . .
H30A H 0.4459 1.1040 0.4159 0.164 Uiso 1 1 calc R . .
C31 C 0.5644(12) 1.0357(8) 0.4031(8) 0.121(4) Uani 1 1 d . . .
H31A H 0.5934 1.0537 0.4658 0.146 Uiso 1 1 calc R . .
C46 C 0.223(5) 0.0340(18) -0.001(3) 0.39(4) Uani 1 1 d . . .
N13 N 0.281(4) 0.033(2) 0.034(2) 0.43(3) Uani 1 1 d . . .
C45 C 0.133(3) 0.001(3) -0.087(3) 0.50(4) Uani 1 1 d . . .
N14 N 0.773(2) 1.2500(16) 0.2353(11) 0.311(13) Uani 1 1 d . . .
C48 C 0.718(3) 1.1966(14) 0.1838(13) 0.238(12) Uani 1 1 d . . .
C47 C 0.614(2) 1.1445(16) 0.0972(17) 0.274(11) Uani 1 1 d . . .

loop_
_atom_site_aniso_label
_atom_site_aniso_U_11
_atom_site_aniso_U_22
_atom_site_aniso_U_33
_atom_site_aniso_U_23
_atom_site_aniso_U_13
_atom_site_aniso_U_12
Fe1 0.0356(4) 0.0402(4) 0.0346(4) 0.0105(3) 0.0088(3) 0.0163(3)
Ni1 0.0359(5) 0.0424(5) 0.0338(5) 0.0093(4) 0.0074(4) 0.0148(4)
Ni2 0.0441(5) 0.0500(6) 0.0373(5) 0.0155(4) 0.0117(4) 0.0227(5)
Cl1 0.0720(11) 0.0703(11) 0.0696(11) 0.0050(9) -0.0013(9) 0.0291(9)
N11 0.060(3) 0.066(3) 0.043(3) 0.017(2) 0.012(2) 0.037(3)
C1 0.038(3) 0.034(3) 0.034(3) 0.006(2) 0.002(2) 0.016(2)
C2 0.036(3) 0.035(3) 0.044(3) 0.012(2) 0.006(2) 0.013(2)
N2 0.049(3) 0.051(3) 0.044(3) 0.018(2) 0.016(2) 0.023(2)
N3 0.045(3) 0.040(2) 0.045(2) 0.012(2) 0.012(2) 0.016(2)
N1 0.042(2) 0.048(3) 0.036(2) 0.0099(19) 0.009(2) 0.018(2)
N6 0.043(2) 0.049(3) 0.041(2) 0.014(2) 0.009(2) 0.020(2)
N5 0.044(2) 0.041(2) 0.045(3) 0.009(2) 0.003(2) 0.013(2)
N7 0.068(3) 0.057(3) 0.051(3) 0.021(2) 0.024(2) 0.034(3)
N4 0.040(2) 0.050(3) 0.042(2) 0.014(2) 0.0072(19) 0.020(2)
N8 0.047(3) 0.062(3) 0.041(3) 0.006(2) 0.003(2) 0.021(2)
N10 0.051(3) 0.057(3) 0.053(3) 0.012(2) 0.014(2) 0.019(2)
C9 0.040(3) 0.063(4) 0.040(3) 0.015(3) 0.006(2) 0.018(3)
O1 0.061(3) 0.076(3) 0.109(4) 0.026(3) 0.005(3) 0.044(3)
C7 0.057(3) 0.047(3) 0.053(3) 0.017(3) 0.018(3) 0.025(3)
C14 0.043(3) 0.055(3) 0.041(3) 0.011(3) 0.005(2) 0.010(3)
C3 0.055(4) 0.049(3) 0.053(3) 0.010(3) 0.008(3) 0.012(3)
C8 0.051(3) 0.057(4) 0.061(4) 0.021(3) 0.015(3) 0.028(3)
C20 0.053(3) 0.065(4) 0.048(3) 0.016(3) 0.002(3) 0.024(3)
C16 0.054(3) 0.050(3) 0.055(3) 0.017(3) 0.004(3) 0.023(3)
N9 0.079(4) 0.046(3) 0.071(4) -0.001(3) 0.025(3) 0.005(3)
C24 0.052(4) 0.069(5) 0.065(4) -0.007(3) 0.002(3) 0.008(3)
N12 0.098(5) 0.056(3) 0.072(4) 0.026(3) 0.031(3) 0.040(3)
O2 0.114(5) 0.039(3) 0.125(5) -0.004(3) -0.034(4) 0.027(3)
C23 0.071(4) 0.109(6) 0.042(3) 0.018(4) 0.002(3) 0.056(4)
C19 0.066(4) 0.087(5) 0.064(4) 0.028(4) -0.004(3) 0.036(4)
C35 0.066(4) 0.094(5) 0.061(4) 0.018(4) 0.000(3) 0.045(4)
O6 0.091(4) 0.159(6) 0.072(4) 0.018(4) 0.016(3) 0.063(4)
C36 0.097(5) 0.074(5) 0.059(4) 0.033(4) 0.025(4) 0.052(4)
C17 0.087(5) 0.054(4) 0.089(5) 0.025(4) 0.004(4) 0.038(4)
C15 0.065(4) 0.048(4) 0.066(4) 0.013(3) 0.001(3) 0.020(3)
C22 0.095(5) 0.081(5) 0.059(4) 0.035(4) 0.021(4) 0.055(4)
C21 0.091(5) 0.047(4) 0.095(6) 0.030(4) 0.046(5) 0.025(4)
C18 0.082(5) 0.080(5) 0.093(6) 0.041(5) -0.002(4) 0.044(4)
C25 0.083(5) 0.049(4) 0.086(5) 0.002(4) 0.026(4) 0.014(4)
C34 0.049(4) 0.082(5) 0.075(5) 0.011(4) 0.001(3) 0.023(4)
C6 0.093(5) 0.055(4) 0.084(5) 0.025(4) 0.027(4) 0.045(4)
C10 0.047(3) 0.090(5) 0.048(3) 0.019(3) 0.002(3) 0.026(3)
C13 0.066(4) 0.055(4) 0.063(4) 0.003(3) -0.007(3) 0.004(3)
C4 0.082(5) 0.046(4) 0.068(4) 0.008(3) 0.012(4) 0.006(4)
C37 0.129(7) 0.069(5) 0.083(5) 0.025(4) 0.036(5) 0.055(5)
C5 0.106(6) 0.038(4) 0.081(5) 0.010(3) 0.017(5) 0.018(4)
C27 0.094(6) 0.043(4) 0.085(5) 0.007(4) 0.021(5) 0.021(4)
O4 0.121(5) 0.165(7) 0.133(6) 0.044(5) 0.009(5) 0.094(5)
O3 0.137(6) 0.178(7) 0.069(4) 0.008(4) 0.026(4) 0.069(5)
C33 0.075(5) 0.051(4) 0.072(4) 0.015(3) 0.029(4) 0.013(3)
C38 0.188(12) 0.073(6) 0.126(9) 0.019(6) 0.028(8) 0.058(7)
C11 0.049(4) 0.113(7) 0.056(4) 0.016(4) -0.008(3) 0.020(4)
C41 0.116(8) 0.060(5) 0.131(9) -0.005(6) -0.038(7) 0.030(5)
C40 0.090(6) 0.067(5) 0.129(8) 0.015(5) -0.004(6) 0.025(5)
C12 0.063(5) 0.085(6) 0.065(5) 0.001(4) -0.018(4) -0.003(4)
C32 0.102(7) 0.071(5) 0.101(7) 0.015(5) 0.005(5) 0.022(5)
O5 0.231(11) 0.090(6) 0.285(13) 0.073(7) -0.034(10) 0.005(6)
C26 0.123(8) 0.057(5) 0.128(8) 0.018(5) 0.045(6) 0.031(5)
C29 0.129(9) 0.072(7) 0.201(14) 0.045(8) 0.043(10) 0.054(7)
C28 0.116(7) 0.064(5) 0.108(7) 0.018(5) 0.002(6) 0.032(5)
C39 0.134(8) 0.055(5) 0.117(8) 0.013(5) 0.033(7) 0.034(5)
C42 0.206(15) 0.117(10) 0.104(8) 0.006(7) 0.015(9) 0.107(11)
C43 0.34(3) 0.123(12) 0.201(16) 0.043(11) 0.160(17) 0.118(15)
C44 0.281(19) 0.083(8) 0.198(14) 0.028(9) 0.158(15) 0.040(10)
C30 0.182(14) 0.051(5) 0.161(12) 0.000(7) 0.081(11) 0.034(7)
C31 0.151(11) 0.076(7) 0.094(7) -0.008(6) 0.016(7) 0.012(7)
C46 0.71(8) 0.111(16) 0.51(6) 0.16(3) 0.53(7) 0.19(3)
N13 0.77(7) 0.126(19) 0.32(3) 0.065(18) -0.02(3) 0.09(3)
C45 0.28(3) 0.59(7) 0.63(8) 0.39(6) -0.13(4) 0.02(4)
N14 0.39(3) 0.27(2) 0.143(13) -0.076(13) -0.031(15) 0.08(2)
C48 0.38(3) 0.129(14) 0.118(13) -0.003(10) 0.027(18) 0.012(17)
C47 0.36(3) 0.18(2) 0.24(2) 0.064(18) 0.02(2) 0.05(2)

loop_
_atom_type_symbol
_atom_type_description
_atom_type_scat_dispersion_real
_atom_type_scat_dispersion_imag
_atom_type_scat_source
C C 0.0033 0.0016 'International Tables Vol C Tables 4.2.6.8 and 6.1.1.4'
H H 0.0000 0.0000 'International Tables Vol C Tables 4.2.6.8 and 6.1.1.4'
N N 0.0061 0.0033 'International Tables Vol C Tables 4.2.6.8 and 6.1.1.4'
O O 0.0106 0.0060 'International Tables Vol C Tables 4.2.6.8 and 6.1.1.4'
Fe Fe 0.3463 0.8444 'International Tables Vol C Tables 4.2.6.8 and 6.1.1.4'
Ni Ni 0.3393 1.1124 'International Tables Vol C Tables 4.2.6.8 and 6.1.1.4'
Cl Cl 0.1484 0.1585 'International Tables Vol C Tables 4.2.6.8 and 6.1.1.4'

loop_
_geom_angle_atom_site_label_1
_geom_angle_atom_site_label_2
_geom_angle_atom_site_label_3
_geom_angle
_geom_angle_site_symmetry_1
_geom_angle_site_symmetry_3
_geom_angle_publ_flag
N4 Fe1 N5 83.99(19) . . ?
N4 Fe1 C2 91.9(2) . . ?
N5 Fe1 C2 96.8(2) . . ?
N4 Fe1 C1 98.88(19) . . ?
N5 Fe1 C1 92.7(2) . . ?
C2 Fe1 C1 166.4(2) . . ?
N4 Fe1 N3 81.78(19) . . ?
N5 Fe1 N3 165.56(19) . . ?
C2 Fe1 N3 86.18(19) . . ?
C1 Fe1 N3 87.04(19) . . ?
N4 Fe1 N6 165.6(2) . . ?
N5 Fe1 N6 82.31(19) . . ?
C2 Fe1 N6 85.23(19) . . ?
C1 Fe1 N6 86.36(19) . . ?
N3 Fe1 N6 112.06(19) . . ?
N8 Ni1 N8 180.0 . 2_665 ?
N8 Ni1 N7 85.7(2) . . ?
N8 Ni1 N7 94.3(2) 2_665 . ?
N8 Ni1 N7 94.3(2) . 2_665 ?
N8 Ni1 N7 85.7(2) 2_665 2_665 ?
N7 Ni1 N7 180.00(6) . 2_665 ?
N8 Ni1 N1 87.33(18) . . ?
N8 Ni1 N1 92.67(18) 2_665 . ?
N7 Ni1 N1 91.20(18) . . ?
N7 Ni1 N1 88.80(18) 2_665 . ?
N8 Ni1 N1 92.67(18) . 2_665 ?
N8 Ni1 N1 87.33(18) 2_665 2_665 ?
N7 Ni1 N1 88.80(18) . 2_665 ?
N7 Ni1 N1 91.20(18) 2_665 2_665 ?
N1 Ni1 N1 180.0(2) . 2_665 ?
N10 Ni2 N10 180.0(3) 2_566 . ?
N10 Ni2 N11 94.3(2) 2_566 . ?
N10 Ni2 N11 85.7(2) . . ?
N10 Ni2 N11 85.7(2) 2_566 2_566 ?
N10 Ni2 N11 94.3(2) . 2_566 ?
N11 Ni2 N11 180.000(1) . 2_566 ?
N10 Ni2 N2 91.75(19) 2_566 . ?
N10 Ni2 N2 88.25(19) . . ?
N11 Ni2 N2 91.65(18) . . ?
N11 Ni2 N2 88.35(18) 2_566 . ?
N10 Ni2 N2 88.25(19) 2_566 2_566 ?
N10 Ni2 N2 91.75(19) . 2_566 ?
N11 Ni2 N2 88.35(18) . 2_566 ?
N11 Ni2 N2 91.65(18) 2_566 2_566 ?
N2 Ni2 N2 180.000(1) . 2_566 ?
O5 Cl1 O3 108.3(7) . . ?
O5 Cl1 O6 109.0(6) . . ?
O3 Cl1 O6 110.3(4) . . ?
O5 Cl1 O4 109.6(6) . . ?
O3 Cl1 O4 110.7(5) . . ?
O6 Cl1 O4 108.9(4) . . ?
C35 N11 C36 114.4(5) . . ?
C35 N11 Ni2 104.8(4) . . ?
C36 N11 Ni2 113.4(4) . . ?
C35 N11 H2C 108.0 . . ?
C36 N11 H2C 108.0 . . ?
Ni2 N11 H2C 108.0 . . ?
N1 C1 Fe1 174.5(4) . . ?
N2 C2 Fe1 174.3(5) . . ?
C2 N2 Ni2 172.7(4) . . ?
C3 N3 C7 118.9(5) . . ?
C3 N3 Fe1 129.5(4) . . ?
C7 N3 Fe1 111.5(4) . . ?
C1 N1 Ni1 166.7(4) . . ?
C20 N6 C16 117.8(5) . . ?
C20 N6 Fe1 130.0(4) . . ?
C16 N6 Fe1 112.1(4) . . ?
C15 N5 C14 126.9(5) . . ?
C15 N5 Fe1 118.6(4) . . ?
C14 N5 Fe1 114.4(4) . . ?
C22 N7 C21 114.5(5) . . ?
C22 N7 Ni1 105.7(4) . . ?
C21 N7 Ni1 112.6(4) . . ?
C22 N7 H4C 107.9 . . ?
C21 N7 H4C 107.9 . . ?
Ni1 N7 H4C 107.9 . . ?
C8 N4 C9 125.4(5) . . ?
C8 N4 Fe1 119.4(4) . . ?
C9 N4 Fe1 114.7(4) . . ?
C24 N8 C23 113.8(5) . . ?
C24 N8 Ni1 113.3(4) . . ?
C23 N8 Ni1 105.4(4) . . ?
C24 N8 H5C 108.0 . . ?
C23 N8 H5C 108.0 . . ?
Ni1 N8 H5C 108.0 . . ?
C34 N10 C33 114.4(5) . . ?
C34 N10 Ni2 105.7(4) . . ?
C33 N10 Ni2 113.3(4) . . ?
C34 N10 H1A 107.7 . . ?
C33 N10 H1A 107.7 . . ?
Ni2 N10 H1A 107.7 . . ?
C10 C9 C14 120.6(6) . . ?
C10 C9 N4 126.1(6) . . ?
C14 C9 N4 113.3(5) . . ?
N3 C7 C6 121.2(6) . . ?
N3 C7 C8 116.4(5) . . ?
C6 C7 C8 122.2(6) . . ?
N5 C14 C13 126.9(6) . . ?
N5 C14 C9 113.5(5) . . ?
C13 C14 C9 119.6(6) . . ?
N3 C3 C4 121.4(6) . . ?
N3 C3 H3A 119.3 . . ?
C4 C3 H3A 119.3 . . ?
O1 C8 N4 129.1(6) . . ?
O1 C8 C7 121.8(6) . . ?
N4 C8 C7 109.0(5) . . ?
N6 C20 C19 122.6(6) . . ?
N6 C20 H20A 118.7 . . ?
C19 C20 H20A 118.7 . . ?
N6 C16 C17 121.5(6) . . ?
N6 C16 C15 116.0(5) . . ?
C17 C16 C15 122.5(6) . . ?
C21 N9 C24 117.6(5) 2_665 . ?
C21 N9 C25 117.0(7) 2_665 . ?
C24 N9 C25 117.1(6) . . ?
N9 C24 N8 113.2(5) . . ?
N9 C24 H24A 108.9 . . ?
N8 C24 H24A 108.9 . . ?
N9 C24 H24B 108.9 . . ?
N8 C24 H24B 108.9 . . ?
H24A C24 H24B 107.7 . . ?
C33 N12 C36 116.8(5) 2_566 . ?
C33 N12 C37 115.3(6) 2_566 . ?
C36 N12 C37 117.2(6) . . ?
N8 C23 C22 108.6(5) . . ?
N8 C23 H23B 110.0 . . ?
C22 C23 H23B 110.0 . . ?
N8 C23 H23A 110.0 . . ?
C22 C23 H23A 110.0 . . ?
H23B C23 H23A 108.4 . . ?
C18 C19 C20 119.5(6) . . ?
C18 C19 H19A 120.2 . . ?
C20 C19 H19A 120.2 . . ?
N11 C35 C34 108.7(5) . . ?
N11 C35 H35A 109.9 . . ?
C34 C35 H35A 109.9 . . ?
N11 C35 H35B 109.9 . . ?
C34 C35 H35B 109.9 . . ?
H35A C35 H35B 108.3 . . ?
N12 C36 N11 113.7(5) . . ?
N12 C36 H36A 108.8 . . ?
N11 C36 H36A 108.8 . . ?
N12 C36 H36B 108.8 . . ?
N11 C36 H36B 108.8 . . ?
H36A C36 H36B 107.7 . . ?
C18 C17 C16 119.5(7) . . ?
C18 C17 H17A 120.2 . . ?
C16 C17 H17A 120.2 . . ?
O2 C15 N5 127.6(6) . . ?
O2 C15 C16 121.5(6) . . ?
N5 C15 C16 110.8(5) . . ?
N7 C22 C23 108.1(5) . . ?
N7 C22 H22A 110.1 . . ?
C23 C22 H22A 110.1 . . ?
N7 C22 H22B 110.1 . . ?
C23 C22 H22B 110.1 . . ?
H22A C22 H22B 108.4 . . ?
N9 C21 N7 113.5(5) 2_665 . ?
N9 C21 H21B 108.9 2_665 . ?
N7 C21 H21B 108.9 . . ?
N9 C21 H21A 108.9 2_665 . ?
N7 C21 H21A 108.9 . . ?
H21B C21 H21A 107.7 . . ?
C19 C18 C17 119.0(6) . . ?
C19 C18 H18A 120.5 . . ?
C17 C18 H18A 120.5 . . ?
N9 C25 C26 110.7(6) . . ?
N9 C25 H25A 109.5 . . ?
C26 C25 H25A 109.5 . . ?
N9 C25 H25B 109.5 . . ?
C26 C25 H25B 109.5 . . ?
H25A C25 H25B 108.1 . . ?
N10 C34 C35 107.8(5) . . ?
N10 C34 H34A 110.1 . . ?
C35 C34 H34A 110.1 . . ?
N10 C34 H34B 110.1 . . ?
C35 C34 H34B 110.1 . . ?
H34A C34 H34B 108.5 . . ?
C5 C6 C7 119.3(7) . . ?
C5 C6 H6A 120.3 . . ?
C7 C6 H6A 120.3 . . ?
C11 C10 C9 118.5(7) . . ?
C11 C10 H10A 120.7 . . ?
C9 C10 H10A 120.7 . . ?
C12 C13 C14 118.7(7) . . ?
C12 C13 H13A 120.7 . . ?
C14 C13 H13A 120.7 . . ?
C5 C4 C3 119.7(7) . . ?
C5 C4 H4A 120.1 . . ?
C3 C4 H4A 120.1 . . ?
C38 C37 N12 113.4(7) . . ?
C38 C37 H37A 108.9 . . ?
N12 C37 H37A 108.9 . . ?
C38 C37 H37B 108.9 . . ?
N12 C37 H37B 108.9 . . ?
H37A C37 H37B 107.7 . . ?
C4 C5 C6 119.3(6) . . ?
C4 C5 H5A 120.3 . . ?
C6 C5 H5A 120.3 . . ?
C28 C27 C32 118.1(8) . . ?
C28 C27 C26 120.7(9) . . ?
C32 C27 C26 121.1(9) . . ?
N12 C33 N10 113.6(5) 2_566 . ?
N12 C33 H33A 108.9 2_566 . ?
N10 C33 H33A 108.9 . . ?
N12 C33 H33B 108.9 2_566 . ?
N10 C33 H33B 108.9 . . ?
H33A C33 H33B 107.7 . . ?
C37 C38 C39 113.9(9) . . ?
C37 C38 H38A 108.8 . . ?
C39 C38 H38A 108.8 . . ?
C37 C38 H38B 108.8 . . ?
C39 C38 H38B 108.8 . . ?
H38A C38 H38B 107.7 . . ?
C12 C11 C10 121.2(6) . . ?
C12 C11 H11A 119.4 . . ?
C10 C11 H11A 119.4 . . ?
C42 C41 C40 121.5(11) . . ?
C42 C41 H41A 119.2 . . ?
C40 C41 H41A 119.2 . . ?
C39 C40 C41 117.6(11) . . ?
C39 C40 H40A 121.2 . . ?
C41 C40 H40A 121.2 . . ?
C11 C12 C13 121.5(7) . . ?
C11 C12 H12A 119.3 . . ?
C13 C12 H12A 119.3 . . ?
C31 C32 C27 122.4(10) . . ?
C31 C32 H32A 118.8 . . ?
C27 C32 H32A 118.8 . . ?
C27 C26 C25 114.2(7) . . ?
C27 C26 H26B 108.7 . . ?
C25 C26 H26B 108.7 . . ?
C27 C26 H26A 108.7 . . ?
C25 C26 H26A 108.7 . . ?
H26B C26 H26A 107.6 . . ?
C30 C29 C28 120.3(12) . . ?
C30 C29 H29A 119.9 . . ?
C28 C29 H29A 119.9 . . ?
C27 C28 C29 120.0(10) . . ?
C27 C28 H28A 120.0 . . ?
C29 C28 H28A 120.0 . . ?
C44 C39 C40 118.7(10) . . ?
C44 C39 C38 122.8(10) . . ?
C40 C39 C38 118.5(10) . . ?
C43 C42 C41 120.5(12) . . ?
C43 C42 H42A 119.7 . . ?
C41 C42 H42A 119.7 . . ?
C42 C43 C44 118.5(14) . . ?
C42 C43 H43A 120.7 . . ?
C44 C43 H43A 120.7 . . ?
C39 C44 C43 122.9(13) . . ?
C39 C44 H44A 118.6 . . ?
C43 C44 H44A 118.6 . . ?
C31 C30 C29 119.2(11) . . ?
C31 C30 H30A 120.4 . . ?
C29 C30 H30A 120.4 . . ?
C32 C31 C30 120.0(12) . . ?
C32 C31 H31A 120.0 . . ?
C30 C31 H31A 120.0 . . ?
N13 C46 C45 156(4) . . ?
N14 C48 C47 157(3) . . ?

loop_
_geom_bond_atom_site_label_1
_geom_bond_atom_site_label_2
_geom_bond_distance
_geom_bond_site_symmetry_2
_geom_bond_publ_flag
Fe1 N4 1.877(4) . ?
Fe1 N5 1.897(4) . ?
Fe1 C2 1.953(5) . ?
Fe1 C1 1.961(5) . ?
Fe1 N3 1.999(4) . ?
Fe1 N6 2.001(4) . ?
Ni1 N8 2.064(4) . ?
Ni1 N8 2.064(4) 2_665 ?
Ni1 N7 2.074(5) . ?
Ni1 N7 2.074(5) 2_665 ?
Ni1 N1 2.122(4) . ?
Ni1 N1 2.122(4) 2_665 ?
Ni2 N10 2.066(5) 2_566 ?
Ni2 N10 2.066(5) . ?
Ni2 N11 2.074(5) . ?
Ni2 N11 2.074(5) 2_566 ?
Ni2 N2 2.109(4) . ?
Ni2 N2 2.109(4) 2_566 ?
Cl1 O5 1.368(8) . ?
Cl1 O3 1.388(6) . ?
Cl1 O6 1.409(6) . ?
Cl1 O4 1.410(6) . ?
N11 C35 1.483(8) . ?
N11 C36 1.486(8) . ?
N11 H2C 0.9100 . ?
C1 N1 1.157(6) . ?
C2 N2 1.157(6) . ?
N3 C3 1.345(7) . ?
N3 C7 1.348(7) . ?
N6 C20 1.332(7) . ?
N6 C16 1.354(7) . ?
N5 C15 1.352(8) . ?
N5 C14 1.397(7) . ?
N7 C22 1.472(8) . ?
N7 C21 1.519(9) . ?
N7 H4C 0.9100 . ?
N4 C8 1.357(7) . ?
N4 C9 1.411(7) . ?
N8 C24 1.477(8) . ?
N8 C23 1.488(8) . ?
N8 H5C 0.9100 . ?
N10 C34 1.485(8) . ?
N10 C33 1.496(8) . ?
N10 H1A 0.9100 . ?
C9 C10 1.402(8) . ?
C9 C14 1.409(8) . ?
O1 C8 1.218(7) . ?
C7 C6 1.397(8) . ?
C7 C8 1.494(8) . ?
C14 C13 1.397(8) . ?
C3 C4 1.392(9) . ?
C3 H3A 0.9300 . ?
C20 C19 1.383(8) . ?
C20 H20A 0.9300 . ?
C16 C17 1.389(8) . ?
C16 C15 1.491(8) . ?
N9 C21 1.421(9) 2_665 ?
N9 C24 1.436(9) . ?
N9 C25 1.470(8) . ?
C24 H24A 0.9700 . ?
C24 H24B 0.9700 . ?
N12 C33 1.429(9) 2_566 ?
N12 C36 1.457(9) . ?
N12 C37 1.467(9) . ?
O2 C15 1.229(8) . ?
C23 C22 1.528(10) . ?
C23 H23B 0.9700 . ?
C23 H23A 0.9700 . ?
C19 C18 1.359(10) . ?
C19 H19A 0.9300 . ?
C35 C34 1.517(10) . ?
C35 H35A 0.9700 . ?
C35 H35B 0.9700 . ?
C36 H36A 0.9700 . ?
C36 H36B 0.9700 . ?
C17 C18 1.366(10) . ?
C17 H17A 0.9300 . ?
C22 H22A 0.9700 . ?
C22 H22B 0.9700 . ?
C21 N9 1.421(9) 2_665 ?
C21 H21B 0.9700 . ?
C21 H21A 0.9700 . ?
C18 H18A 0.9300 . ?
C25 C26 1.515(10) . ?
C25 H25A 0.9700 . ?
C25 H25B 0.9700 . ?
C34 H34A 0.9700 . ?
C34 H34B 0.9700 . ?
C6 C5 1.373(10) . ?
C6 H6A 0.9300 . ?
C10 C11 1.377(10) . ?
C10 H10A 0.9300 . ?
C13 C12 1.388(10) . ?
C13 H13A 0.9300 . ?
C4 C5 1.360(10) . ?
C4 H4A 0.9300 . ?
C37 C38 1.429(12) . ?
C37 H37A 0.9700 . ?
C37 H37B 0.9700 . ?
C5 H5A 0.9300 . ?
C27 C28 1.361(12) . ?
C27 C32 1.363(11) . ?
C27 C26 1.498(11) . ?
C33 N12 1.429(9) 2_566 ?
C33 H33A 0.9700 . ?
C33 H33B 0.9700 . ?
C38 C39 1.535(12) . ?
C38 H38A 0.9700 . ?
C38 H38B 0.9700 . ?
C11 C12 1.375(11) . ?
C11 H11A 0.9300 . ?
C41 C42 1.328(15) . ?
C41 C40 1.392(13) . ?
C41 H41A 0.9300 . ?
C40 C39 1.372(12) . ?
C40 H40A 0.9300 . ?
C12 H12A 0.9300 . ?
C32 C31 1.344(14) . ?
C32 H32A 0.9300 . ?
C26 H26B 0.9700 . ?
C26 H26A 0.9700 . ?
C29 C30 1.369(17) . ?
C29 C28 1.379(14) . ?
C29 H29A 0.9300 . ?
C28 H28A 0.9300 . ?
C39 C44 1.309(14) . ?
C42 C43 1.308(18) . ?
C42 H42A 0.9300 . ?
C43 C44 1.387(16) . ?
C43 H43A 0.9300 . ?
C44 H44A 0.9300 . ?
C30 C31 1.353(17) . ?
C30 H30A 0.9300 . ?
C31 H31A 0.9300 . ?
C46 N13 0.86(10) . ?
C46 C45 1.50(7) . ?
N14 C48 0.98(2) . ?
C48 C47 1.59(3) . ?
